data_2013973
loop_
_publ_author_name
'Pu, Shou-Zhi'
'Zhang, Fu-Shi'
'Wang, Ru-Ji'
'Liang, Qiang'

_publ_section_title 3,3,4,4,5,5-Hexafluoro-1,2-bis(5-hydroxymethyl-2-methyl-3-thienyl)cyclopent-1-ene
_journal_issue 5
_journal_name_full 'Acta Crystallographica Section C'
_journal_page_first o305
_journal_page_last o307
_journal_paper_doi 10.1107/S0108270104005815
_journal_volume 60
_journal_year 2004
_chemical_formula_iupac 'C17 H14 F6 O2 S2'
_chemical_formula_moiety 'C17 H14 F6 O2 S2'
_chemical_formula_sum 'C17 H14 F6 O2 S2'
_chemical_formula_weight 428.40
_chemical_melting_point 125
_chemical_name_systematic
;3,3,4,4,5,5-Hexafluoro-1,2-bis(5-hydroxymethyl-2-methyl-3-thienyl)cyclopent-1-
ene
;
_space_group_IT_number 14
_symmetry_cell_setting monoclinic
_symmetry_space_group_name_Hall '-P 2ybc'
_symmetry_space_group_name_H-M 'P 1 21/c 1'
_atom_sites_solution_hydrogens geom
_atom_sites_solution_primary direct
_atom_sites_solution_secondary difmap
_audit_creation_method SHELXL-97
_cell_angle_alpha 90.00
_cell_angle_beta 98.728(2)
_cell_angle_gamma 90.00
_cell_formula_units_Z 4
_cell_length_a 13.5688(10)
_cell_length_b 7.5506(6)
_cell_length_c 18.0929(14)
_cell_measurement_reflns_used 6248
_cell_measurement_temperature 296(2)
_cell_measurement_theta_max 32.8
_cell_measurement_theta_min 2.2
_cell_volume 1832.2(2)
_computing_cell_refinement SMART
_computing_data_collection 'SMART (Bruker, 1997)'
_computing_data_reduction 'SAINT (Bruker, 1997)'
_computing_molecular_graphics SHELXTL
_computing_publication_material SHELXTL
_computing_structure_refinement SHELXTL
_computing_structure_solution 'SHELXTL  (Bruker, 1997)'
_diffrn_ambient_temperature 296(2)
_diffrn_detector_area_resol_mean '15\mm x 15\mm'
_diffrn_measured_fraction_theta_full 0.993
_diffrn_measured_fraction_theta_max 0.993
_diffrn_measurement_device_type 'Bruker SMART APEX CCD'
_diffrn_measurement_method '\w scans'
_diffrn_radiation_monochromator graphite
_diffrn_radiation_source 'fine-focus sealed tube'
_diffrn_radiation_type MoK\a
_diffrn_radiation_wavelength 0.71073
_diffrn_reflns_av_R_equivalents 0.0237
_diffrn_reflns_av_sigmaI/netI 0.0296
_diffrn_reflns_limit_h_max 19
_diffrn_reflns_limit_h_min -19
_diffrn_reflns_limit_k_max 10
_diffrn_reflns_limit_k_min -7
_diffrn_reflns_limit_l_max 25
_diffrn_reflns_limit_l_min -25
_diffrn_reflns_number 14143
_diffrn_reflns_theta_full 30.00
_diffrn_reflns_theta_max 30.00
_diffrn_reflns_theta_min 2.28
_diffrn_standards_decay_% <5
_exptl_absorpt_coefficient_mu 0.359
_exptl_absorpt_correction_T_max 0.93
_exptl_absorpt_correction_T_min 0.79
_exptl_absorpt_correction_type multi-scan
_exptl_absorpt_process_details '(SADABS; Bruker, 1997)'
_exptl_crystal_colour colorless
_exptl_crystal_density_diffrn 1.553
_exptl_crystal_density_method 'not measured'
_exptl_crystal_description prism
_exptl_crystal_F_000 872
_exptl_crystal_size_max 0.5
_exptl_crystal_size_mid 0.3
_exptl_crystal_size_min 0.2
_refine_diff_density_max 0.746
_refine_diff_density_min -0.576
_refine_ls_extinction_method none
_refine_ls_goodness_of_fit_ref 1.052
_refine_ls_hydrogen_treatment mixed
_refine_ls_matrix_type full
_refine_ls_number_parameters 254
_refine_ls_number_reflns 5308
_refine_ls_number_restraints 0
_refine_ls_restrained_S_all 1.052
_refine_ls_R_factor_all 0.0784
_refine_ls_R_factor_gt 0.0633
_refine_ls_shift/su_max 0.001
_refine_ls_shift/su_mean 0.000
_refine_ls_structure_factor_coef Fsqd
_refine_ls_weighting_details 'calc w=1/[\s^2^(Fo^2^)+(0.001P)^2^+2.5P] where P=(Fo^2^+2Fc^2^)/3'
_refine_ls_weighting_scheme calc
_refine_ls_wR_factor_gt 0.1138
_refine_ls_wR_factor_ref 0.1182
_reflns_number_gt 4075
_reflns_number_total 5308
_reflns_threshold_expression I>2\s(I)
_cod_data_source_file fr1446.cif
_cod_data_source_block I
_cod_original_sg_symbol_H-M 'P 21/c'
_cod_database_code 2013973
_cod_database_fobs_code 2013973

loop_
_symmetry_equiv_pos_as_xyz
'x, y, z'
'-x, y+1/2, -z+1/2'
'-x, -y, -z'
'x, -y-1/2, z-1/2'

loop_
_atom_site_label
_atom_site_fract_x
_atom_site_fract_y
_atom_site_fract_z
_atom_site_U_iso_or_equiv
_atom_site_adp_type
_atom_site_calc_flag
_atom_site_refinement_flags
_atom_site_occupancy
_atom_site_disorder_assembly
_atom_site_disorder_group
_atom_site_type_symbol
S1 0.81011(5) 0.21514(9) 0.31531(4) 0.05078(17) Uani d . 1 . . S
S2 0.94117(4) 0.71452(11) 0.55645(4) 0.05488(19) Uani d . 1 . . S
F1 0.47722(14) 0.5078(3) 0.33811(14) 0.1013(8) Uani d . 1 . . F
F2 0.53390(15) 0.7091(4) 0.27370(9) 0.0993(8) Uani d . 1 . . F
F3 0.41204(13) 0.7631(5) 0.40481(13) 0.1546(16) Uani d . 1 . . F
F4 0.5060(3) 0.9465(4) 0.36292(13) 0.1499(14) Uani d . 1 . . F
F5 0.60270(13) 0.9431(3) 0.49155(12) 0.0819(6) Uani d . 1 . . F
F6 0.53627(12) 0.7024(3) 0.51934(10) 0.0805(6) Uani d . 1 . . F
O1 0.90629(13) 0.2981(3) 0.17097(10) 0.0476(4) Uani d . 1 . . O
H1A 0.936(2) 0.368(4) 0.1968(15) 0.047(8) Uiso d . 1 . . H
O2 0.96538(14) 0.5359(3) 0.71925(11) 0.0552(5) Uani d . 1 . . O
H2A 0.949(2) 0.442(4) 0.7019(17) 0.060(10) Uiso d . 1 . . H
C1 0.66526(15) 0.6799(3) 0.44564(12) 0.0362(5) Uani d . 1 . . C
C2 0.64256(16) 0.6003(3) 0.37909(12) 0.0387(5) Uani d . 1 . . C
C3 0.53859(19) 0.6482(4) 0.34276(14) 0.0547(7) Uani d . 1 . . C
C4 0.5029(2) 0.7873(5) 0.39384(16) 0.0647(9) Uani d . 1 . . C
C5 0.57794(17) 0.7824(4) 0.46518(13) 0.0444(6) Uani d . 1 . . C
C6 0.74911(18) 0.3309(3) 0.37647(13) 0.0434(5) Uani d . 1 . . C
C7 0.70144(16) 0.4748(3) 0.34218(12) 0.0394(5) Uani d . 1 . . C
C8 0.71514(17) 0.4898(3) 0.26529(12) 0.0415(5) Uani d . 1 . . C
H8A 0.6872 0.5801 0.2339 0.050 Uiso calc R 1 . . H
C9 0.77224(16) 0.3607(3) 0.24294(12) 0.0410(5) Uani d . 1 . . C
C10 0.80267(17) 0.3339(4) 0.16752(13) 0.0459(6) Uani d . 1 . . C
H10A 0.7649 0.2361 0.1427 0.055 Uiso calc R 1 . . H
H10B 0.7860 0.4394 0.1376 0.055 Uiso calc R 1 . . H
C11 0.7547(3) 0.2661(4) 0.45555(15) 0.0637(8) Uani d . 1 . . C
H11A 0.6938 0.2946 0.4738 0.095 Uiso calc R 1 . . H
H11B 0.8096 0.3223 0.4865 0.095 Uiso calc R 1 . . H
H11C 0.7643 0.1401 0.4569 0.095 Uiso calc R 1 . . H
C12 0.85060(16) 0.7146(4) 0.47856(13) 0.0424(5) Uani d . 1 . . C
C13 0.75881(15) 0.6829(3) 0.49816(12) 0.0356(5) Uani d . 1 . . C
C14 0.76317(17) 0.6596(3) 0.57709(12) 0.0399(5) Uani d . 1 . . C
H14A 0.7072 0.6379 0.5996 0.048 Uiso calc R 1 . . H
C15 0.85610(18) 0.6721(3) 0.61577(13) 0.0431(5) Uani d . 1 . . C
C16 0.8871(2) 0.6582(4) 0.69854(14) 0.0530(7) Uani d . 1 . . C
H16A 0.9082 0.7740 0.7181 0.064 Uiso calc R 1 . . H
H16B 0.8300 0.6228 0.7214 0.064 Uiso calc R 1 . . H
C17 0.8797(2) 0.7490(5) 0.40331(15) 0.0611(8) Uani d . 1 . . C
H17A 0.8248 0.8026 0.3714 0.092 Uiso calc R 1 . . H
H17B 0.8968 0.6392 0.3818 0.092 Uiso calc R 1 . . H
H17C 0.9361 0.8273 0.4085 0.092 Uiso calc R 1 . . H

loop_
_atom_site_aniso_label
_atom_site_aniso_U_11
_atom_site_aniso_U_22
_atom_site_aniso_U_33
_atom_site_aniso_U_12
_atom_site_aniso_U_13
_atom_site_aniso_U_23
S1 0.0599(4) 0.0473(4) 0.0472(3) 0.0136(3) 0.0147(3) -0.0016(3)
S2 0.0327(3) 0.0748(5) 0.0545(4) -0.0039(3) -0.0020(3) 0.0038(4)
F1 0.0522(10) 0.1049(17) 0.1378(19) -0.0078(11) -0.0142(11) -0.0386(15)
F2 0.0903(14) 0.164(2) 0.0412(9) 0.0702(15) 0.0033(9) 0.0113(12)
F3 0.0368(9) 0.320(5) 0.1032(17) 0.0186(17) -0.0022(10) -0.108(2)
F4 0.268(4) 0.0968(19) 0.0698(14) 0.097(2) -0.0232(18) -0.0005(13)
F5 0.0536(10) 0.0660(12) 0.1222(16) 0.0136(9) 0.0007(10) -0.0415(12)
F6 0.0538(9) 0.1296(18) 0.0640(11) 0.0213(11) 0.0284(8) 0.0190(11)
O1 0.0358(8) 0.0616(12) 0.0456(10) 0.0029(8) 0.0070(7) -0.0106(9)
O2 0.0499(11) 0.0549(12) 0.0537(11) -0.0027(10) -0.0153(8) 0.0036(10)
C1 0.0310(10) 0.0421(12) 0.0354(10) 0.0048(9) 0.0052(8) 0.0011(9)
C2 0.0341(10) 0.0463(13) 0.0355(11) 0.0063(10) 0.0048(8) 0.0001(10)
C3 0.0412(13) 0.078(2) 0.0418(13) 0.0142(13) -0.0037(10) -0.0124(13)
C4 0.0464(14) 0.092(2) 0.0516(15) 0.0318(16) -0.0060(12) -0.0145(16)
C5 0.0351(11) 0.0547(15) 0.0424(12) 0.0071(11) 0.0030(9) -0.0098(11)
C6 0.0484(13) 0.0428(13) 0.0415(12) 0.0037(11) 0.0143(10) -0.0021(10)
C7 0.0355(11) 0.0461(13) 0.0366(11) 0.0038(10) 0.0057(9) -0.0051(10)
C8 0.0382(11) 0.0499(14) 0.0356(11) 0.0064(10) 0.0027(9) -0.0023(10)
C9 0.0349(11) 0.0510(14) 0.0365(11) 0.0019(10) 0.0031(9) -0.0059(10)
C10 0.0372(11) 0.0621(16) 0.0374(11) 0.0074(11) 0.0026(9) -0.0088(11)
C11 0.091(2) 0.0527(17) 0.0520(16) 0.0125(16) 0.0276(15) 0.0105(13)
C12 0.0342(11) 0.0510(14) 0.0411(12) 0.0014(10) 0.0027(9) 0.0045(11)
C13 0.0314(10) 0.0397(12) 0.0349(10) 0.0034(9) 0.0026(8) -0.0018(9)
C14 0.0371(11) 0.0456(13) 0.0371(11) 0.0018(10) 0.0056(9) -0.0017(10)
C15 0.0433(12) 0.0442(13) 0.0395(12) 0.0023(11) -0.0008(9) -0.0009(10)
C16 0.0567(15) 0.0565(16) 0.0407(13) 0.0040(13) -0.0088(11) -0.0024(12)
C17 0.0488(14) 0.083(2) 0.0542(16) -0.0072(15) 0.0153(12) 0.0099(15)

loop_
_atom_type_symbol
_atom_type_description
_atom_type_scat_dispersion_real
_atom_type_scat_dispersion_imag
_atom_type_scat_source
C C 0.0033 0.0016 'International Tables Vol C Tables 4.2.6.8 and 6.1.1.4'
H H 0.0000 0.0000 'International Tables Vol C Tables 4.2.6.8 and 6.1.1.4'
O O 0.0106 0.0060 'International Tables Vol C Tables 4.2.6.8 and 6.1.1.4'
F F 0.0171 0.0103 'International Tables Vol C Tables 4.2.6.8 and 6.1.1.4'
S S 0.1246 0.1234 'International Tables Vol C Tables 4.2.6.8 and 6.1.1.4'

loop_
_geom_angle_atom_site_label_1
_geom_angle_atom_site_label_2
_geom_angle_atom_site_label_3
_geom_angle
_geom_angle_publ_flag
C6 S1 C9 92.73(12) yes
C15 S2 C12 92.72(11) no
C10 O1 H1A 109(2) no
C16 O2 H2A 109(2) no
C2 C1 C13 130.4(2) yes
C2 C1 C5 111.15(19) yes
C13 C1 C5 118.43(19) yes
C1 C2 C7 129.3(2) no
C1 C2 C3 110.9(2) no
C7 C2 C3 119.7(2) no
F2 C3 F1 105.9(2) yes
F2 C3 C2 113.7(2) yes
F1 C3 C2 111.6(2) yes
F2 C3 C4 111.0(3) no
F1 C3 C4 109.3(3) no
C2 C3 C4 105.3(2) yes
F3 C4 F4 106.6(3) no
F3 C4 C5 113.5(3) no
F4 C4 C5 108.6(3) no
F3 C4 C3 113.2(3) no
F4 C4 C3 109.5(3) no
C5 C4 C3 105.3(2) yes
F5 C5 F6 105.1(2) no
F5 C5 C1 112.9(2) no
F6 C5 C1 111.9(2) no
F5 C5 C4 112.6(2) no
F6 C5 C4 109.2(2) no
C1 C5 C4 105.29(19) yes
C7 C6 C11 130.1(2) no
C7 C6 S1 110.72(17) no
C11 C6 S1 119.20(19) no
C7 C6 C12 73.14(15) no
C11 C6 C12 79.23(16) no
S1 C6 C12 123.80(12) no
C6 C7 C8 112.4(2) no
C6 C7 C2 124.2(2) no
C8 C7 C2 123.4(2) no
C9 C8 C7 113.6(2) no
C9 C8 H8A 123.2 no
C7 C8 H8A 123.2 no
C8 C9 C10 128.5(2) yes
C8 C9 S1 110.60(18) no
C10 C9 S1 120.89(19) no
O1 C10 C9 113.12(19) yes
O1 C10 H10A 109.0 no
C9 C10 H10A 109.0 no
O1 C10 H10B 109.0 no
C9 C10 H10B 109.0 no
H10A C10 H10B 107.8 no
C6 C11 H11A 109.5 no
C6 C11 H11B 109.5 no
H11A C11 H11B 109.5 no
C6 C11 H11C 109.5 no
H11A C11 H11C 109.5 no
H11B C11 H11C 109.5 no
C13 C12 C17 130.0(2) no
C13 C12 S2 110.65(17) no
C17 C12 S2 119.35(18) no
C13 C12 C6 72.50(14) no
C17 C12 C6 78.80(17) no
S2 C12 C6 126.13(13) no
C12 C13 C14 112.28(19) no
C12 C13 C1 124.6(2) no
C14 C13 C1 123.05(19) no
C15 C14 C13 113.7(2) no
C15 C14 H14A 123.1 no
C13 C14 H14A 123.1 no
C14 C15 C16 127.8(2) no
C14 C15 S2 110.60(18) no
C16 C15 S2 121.58(19) no
O2 C16 C15 113.4(2) no
O2 C16 H16A 108.9 no
C15 C16 H16A 108.9 no
O2 C16 H16B 108.9 no
C15 C16 H16B 108.9 no
H16A C16 H16B 107.7 no
C12 C17 H17A 109.5 no
C12 C17 H17B 109.5 no
H17A C17 H17B 109.5 no
C12 C17 H17C 109.5 no
H17A C17 H17C 109.5 no
H17B C17 H17C 109.5 no

loop_
_geom_bond_atom_site_label_1
_geom_bond_atom_site_label_2
_geom_bond_site_symmetry_2
_geom_bond_distance
_geom_bond_publ_flag
S1 C6 . 1.718(2) yes
S1 C9 . 1.727(3) yes
S2 C15 . 1.721(3) no
S2 C12 . 1.724(2) no
F1 C3 . 1.343(4) yes
F2 C3 . 1.324(3) no
F3 C4 . 1.291(4) no
F4 C4 . 1.329(4) no
F5 C5 . 1.328(3) no
F6 C5 . 1.347(3) no
O1 C10 . 1.424(3) yes
O1 H1A . 0.78(3) no
O2 C16 . 1.414(3) no
O2 H2A . 0.79(3) no
C1 C2 . 1.339(3) no
C1 C13 . 1.466(3) no
C1 C5 . 1.502(3) no
C2 C7 . 1.464(3) no
C2 C3 . 1.507(3) no
C3 C4 . 1.525(4) no
C4 C5 . 1.518(3) no
C6 C7 . 1.365(3) no
C6 C11 . 1.503(3) no
C7 C8 . 1.436(3) no
C8 C9 . 1.345(3) no
C8 H8A . 0.9300 no
C9 C10 . 1.498(3) no
C10 H10A . 0.9700 no
C10 H10B . 0.9700 no
C11 H11A . 0.9600 no
C11 H11B . 0.9600 no
C11 H11C . 0.9600 no
C12 C13 . 1.367(3) yes
C12 C17 . 1.497(3) yes
C13 C14 . 1.431(3) no
C14 C15 . 1.349(3) no
C14 H14A . 0.9300 no
C15 C16 . 1.496(3) no
C16 H16A . 0.9700 no
C16 H16B . 0.9700 no
C17 H17A . 0.9600 no
C17 H17B . 0.9600 no
C17 H17C . 0.9600 no

loop_
_geom_hbond_atom_site_label_D
_geom_hbond_atom_site_label_H
_geom_hbond_atom_site_label_A
_geom_hbond_site_symmetry_A
_geom_hbond_distance_DH
_geom_hbond_distance_HA
_geom_hbond_distance_DA
_geom_hbond_angle_DHA
_geom_hbond_publ_flag
O1 H1A O2 3_766 0.78(3) 2.00(3) 2.738(3) 159(3) yes
O2 H2A O1 4_566 0.79(3) 1.96(3) 2.748(3) 173(3) yes

loop_
_geom_torsion_atom_site_label_1
_geom_torsion_atom_site_label_2
_geom_torsion_atom_site_label_3
_geom_torsion_atom_site_label_4
_geom_torsion
_geom_torsion_publ_flag
C13 C1 C2 C7 7.8(4) no
C5 C1 C2 C7 -173.4(2) no
C13 C1 C2 C3 -175.2(3) no
C5 C1 C2 C3 3.6(3) no
C1 C2 C3 F2 127.5(3) no
C7 C2 C3 F2 -55.1(4) no
C1 C2 C3 F1 -112.7(3) no
C7 C2 C3 F1 64.6(3) no
C1 C2 C3 C4 5.8(3) no
C7 C2 C3 C4 -176.9(3) no
F2 C3 C4 F3 99.6(4) no
F1 C3 C4 F3 -16.9(4) no
C2 C3 C4 F3 -136.9(3) no
F2 C3 C4 F4 -19.2(4) no
F1 C3 C4 F4 -135.7(3) no
C2 C3 C4 F4 104.3(3) no
F2 C3 C4 C5 -135.9(3) no
F1 C3 C4 C5 107.6(3) no
C2 C3 C4 C5 -12.3(3) no
C2 C1 C5 F5 -134.7(2) no
C13 C1 C5 F5 44.3(3) no
C2 C1 C5 F6 107.0(2) no
C13 C1 C5 F6 -74.0(3) no
C2 C1 C5 C4 -11.4(3) no
C13 C1 C5 C4 167.5(2) no
F3 C4 C5 F5 -97.9(4) no
F4 C4 C5 F5 20.4(3) no
C3 C4 C5 F5 137.7(3) no
F3 C4 C5 F6 18.3(4) no
F4 C4 C5 F6 136.7(3) no
C3 C4 C5 F6 -106.1(3) no
F3 C4 C5 C1 138.7(3) no
F4 C4 C5 C1 -103.0(3) no
C3 C4 C5 C1 14.3(3) no
C9 S1 C6 C7 0.2(2) no
C9 S1 C6 C11 -179.6(2) no
C9 S1 C6 C12 -82.87(14) no
C11 C6 C7 C8 179.8(3) no
S1 C6 C7 C8 0.0(3) no
C12 C6 C7 C8 120.5(2) no
C11 C6 C7 C2 -0.3(4) no
S1 C6 C7 C2 179.87(19) no
C12 C6 C7 C2 -59.7(2) no
C1 C2 C7 C6 47.1(4) no
C3 C2 C7 C6 -129.7(3) no
C1 C2 C7 C8 -133.1(3) no
C3 C2 C7 C8 50.2(4) no
C6 C7 C8 C9 -0.4(3) no
C2 C7 C8 C9 179.8(2) no
C7 C8 C9 C10 -179.7(2) no
C7 C8 C9 S1 0.6(3) no
C6 S1 C9 C8 -0.5(2) no
C6 S1 C9 C10 179.8(2) no
C8 C9 C10 O1 132.9(3) no
S1 C9 C10 O1 -47.4(3) no
C15 S2 C12 C13 0.0(2) no
C15 S2 C12 C17 179.3(2) no
C15 S2 C12 C6 -82.99(14) no
C7 C6 C12 C13 76.21(19) no
C11 C6 C12 C13 -61.7(2) no
S1 C6 C12 C13 -179.79(18) no
C7 C6 C12 C17 -62.34(19) no
C11 C6 C12 C17 159.7(2) no
S1 C6 C12 C17 41.7(2) no
C7 C6 C12 S2 179.36(18) no
C11 C6 C12 S2 41.4(2) no
S1 C6 C12 S2 -76.64(19) no
C17 C12 C13 C14 -178.9(3) no
S2 C12 C13 C14 0.3(3) no
C6 C12 C13 C14 123.1(2) no
C17 C12 C13 C1 -1.3(5) no
S2 C12 C13 C1 177.92(19) no
C6 C12 C13 C1 -59.3(2) no
C2 C1 C13 C12 46.8(4) no
C5 C1 C13 C12 -131.9(3) no
C2 C1 C13 C14 -135.8(3) no
C5 C1 C13 C14 45.5(3) no
C12 C13 C14 C15 -0.5(3) no
C1 C13 C14 C15 -178.2(2) no
C13 C14 C15 C16 178.7(2) no
C13 C14 C15 S2 0.4(3) no
C12 S2 C15 C14 -0.2(2) no
C12 S2 C15 C16 -178.6(2) no
C14 C15 C16 O2 128.7(3) no
S2 C15 C16 O2 -53.2(3) no

loop_
_cod_related_entry_id
_cod_related_entry_database
_cod_related_entry_code
1 ChemSpider 8223768
